data_7132976
loop_
_publ_author_name
'Akbari, Alireza'
'Khosravi, Hormoz'
'Bauer, Felix'
'Rominger, Frank'
'Breit, Bernhard'
'Balalaie, Saeed'

_publ_section_title
;
 Metal- and solvent-free domino reaction of 2-isocyanophenol esters to
 benzoxazines: long-range 1,5-acyl migration on 1,4-diazabutatriene.
;
_journal_issue 41
_journal_name_full 'Chemical communications (Cambridge, England)'
_journal_page_first 5451
_journal_page_last 5454
_journal_paper_doi 10.1039/d4cc01214c
_journal_volume 60
_journal_year 2024
_chemical_formula_sum 'C28 H18 N2 O4'
_chemical_formula_weight 446.44
_space_group_crystal_system triclinic
_space_group_IT_number 2
_space_group_name_Hall '-P 1'
_space_group_name_H-M_alt 'P -1'
_atom_sites_solution_hydrogens geom
_audit_creation_method SHELXL-2018/3
_audit_update_record
;
2024-03-04 deposited with the CCDC.	2024-04-22 downloaded from the CCDC.
;
_cell_angle_alpha 92.2576(15)
_cell_angle_beta 111.1719(14)
_cell_angle_gamma 93.0417(15)
_cell_formula_units_Z 2
_cell_length_a 10.0719(6)
_cell_length_b 10.5354(7)
_cell_length_c 10.8948(7)
_cell_measurement_reflns_used 3255
_cell_measurement_temperature 200(2)
_cell_measurement_theta_max 23.33
_cell_measurement_theta_min 2.36
_cell_volume 1074.38(12)
_computing_cell_refinement 'Bruker SAINT'
_computing_data_collection 'Bruker APEX2'
_computing_data_reduction 'Bruker SAINT'
_computing_molecular_graphics 'Bruker SHELXTL'
_computing_publication_material 'Bruker SHELXTL'
_computing_structure_refinement 'SHELXL-2018/3 (Sheldrick, 2018)'
_computing_structure_solution 'SHELXT-2018/2 (Sheldrick 2015)'
_diffrn_ambient_temperature 200(2)
_diffrn_measured_fraction_theta_full 0.997
_diffrn_measured_fraction_theta_max 0.888
_diffrn_measurement_device_type 'Bruker APEX-II Quazar area detector'
_diffrn_measurement_method '\f and \w scans'
_diffrn_radiation_type MoK\a
_diffrn_radiation_wavelength 0.71073
_diffrn_reflns_av_R_equivalents 0.0446
_diffrn_reflns_av_unetI/netI 0.0566
_diffrn_reflns_Laue_measured_fraction_full 0.997
_diffrn_reflns_Laue_measured_fraction_max 0.888
_diffrn_reflns_limit_h_max 12
_diffrn_reflns_limit_h_min -12
_diffrn_reflns_limit_k_max 12
_diffrn_reflns_limit_k_min -13
_diffrn_reflns_limit_l_max 14
_diffrn_reflns_limit_l_min -13
_diffrn_reflns_number 14852
_diffrn_reflns_point_group_measured_fraction_full 0.997
_diffrn_reflns_point_group_measured_fraction_max 0.888
_diffrn_reflns_theta_full 25.242
_diffrn_reflns_theta_max 27.595
_diffrn_reflns_theta_min 1.940
_diffrn_source 'ImuS microsource'
_exptl_absorpt_coefficient_mu 0.094
_exptl_absorpt_correction_T_max 0.9590
_exptl_absorpt_correction_T_min 0.9267
_exptl_absorpt_correction_type multi-scan
_exptl_absorpt_process_details
;
Sheldrick, G. M. (2008). <i>SADABS</i>. University of G\"ottingen, Germany.
;
_exptl_crystal_colour yellow
_exptl_crystal_density_diffrn 1.380
_exptl_crystal_description brick
_exptl_crystal_F_000 464
_exptl_crystal_size_max 0.146
_exptl_crystal_size_mid 0.128
_exptl_crystal_size_min 0.111
_refine_diff_density_max 0.174
_refine_diff_density_min -0.257
_refine_diff_density_rms 0.045
_refine_ls_extinction_method none
_refine_ls_goodness_of_fit_ref 1.015
_refine_ls_hydrogen_treatment constr
_refine_ls_matrix_type full
_refine_ls_number_parameters 307
_refine_ls_number_reflns 4431
_refine_ls_number_restraints 0
_refine_ls_restrained_S_all 1.015
_refine_ls_R_factor_all 0.0888
_refine_ls_R_factor_gt 0.0525
_refine_ls_shift/su_max 0.000
_refine_ls_shift/su_mean 0.000
_refine_ls_structure_factor_coef Fsqd
_refine_ls_weighting_details 'w=1/[\s^2^(Fo^2^)+(0.0372P)^2^+0.4526P] where P=(Fo^2^+2Fc^2^)/3'
_refine_ls_weighting_scheme calc
_refine_ls_wR_factor_gt 0.1027
_refine_ls_wR_factor_ref 0.1174
_reflns_Friedel_coverage 0.000
_reflns_number_gt 2904
_reflns_number_total 4431
_reflns_threshold_expression 'I > 2\s(I)'
_cod_data_source_file d4cc01214c2.cif
_cod_data_source_block sba188
_cod_depositor_comments 'Adding full bibliography for 7132976--7132977.cif.'
_cod_database_code 7132976
_shelx_shelxl_version_number 2018/3
_shelx_space_group_comment
; 
The symmetry employed for this shelxl refinement is uniquely defined 
by the following loop, which should always be used as a source of 
symmetry information in preference to the above space-group names. 
They are only intended as comments. 
;
_shelx_estimated_absorpt_t_min 0.986
_shelx_estimated_absorpt_t_max 0.990

loop_
_space_group_symop_operation_xyz
'x, y, z'
'-x, -y, -z'

loop_
_atom_site_label
_atom_site_type_symbol
_atom_site_fract_x
_atom_site_fract_y
_atom_site_fract_z
_atom_site_U_iso_or_equiv
_atom_site_adp_type
_atom_site_occupancy
_atom_site_site_symmetry_order
_atom_site_calc_flag
_atom_site_refinement_flags_posn
_atom_site_refinement_flags_adp
_atom_site_refinement_flags_occupancy
_atom_site_disorder_assembly
_atom_site_disorder_group
C11 C 0.6057(2) 0.10703(18) 0.9613(2) 0.0272(5) Uani 1 1 d . . . . .
O11 O 0.50939(14) 0.19164(13) 0.97388(13) 0.0296(3) Uani 1 1 d . . . . .
C12 C 0.7229(2) 0.0890(2) 1.0719(2) 0.0329(5) Uani 1 1 d . . . . .
H12 H 0.736427 0.132623 1.153934 0.039 Uiso 1 1 calc R U . . .
C13 C 0.8207(2) 0.0059(2) 1.0610(2) 0.0367(5) Uani 1 1 d . . . . .
H13 H 0.901675 -0.008245 1.136538 0.044 Uiso 1 1 calc R U . . .
C14 C 0.8014(2) -0.0568(2) 0.9411(2) 0.0381(6) Uani 1 1 d . . . . .
H14 H 0.870130 -0.112339 0.934486 0.046 Uiso 1 1 calc R U . . .
C15 C 0.6831(2) -0.0390(2) 0.8313(2) 0.0358(5) Uani 1 1 d . . . . .
H15 H 0.669548 -0.083158 0.749537 0.043 Uiso 1 1 calc R U . . .
C16 C 0.5836(2) 0.04370(19) 0.8404(2) 0.0285(5) Uani 1 1 d . . . . .
N16 N 0.46016(18) 0.05740(16) 0.72947(16) 0.0317(4) Uani 1 1 d . . . . .
C17 C 0.3700(2) 0.13260(19) 0.74485(19) 0.0275(5) Uani 1 1 d . . . . .
C18 C 0.3920(2) 0.21185(19) 0.86510(19) 0.0267(5) Uani 1 1 d . . . . .
C21 C 0.1994(2) 0.46448(19) 0.9316(2) 0.0280(5) Uani 1 1 d . . . . .
O21 O 0.08612(14) 0.44399(13) 0.81023(13) 0.0323(4) Uani 1 1 d . . . . .
C22 C 0.1968(2) 0.5657(2) 1.0145(2) 0.0339(5) Uani 1 1 d . . . . .
H22 H 0.117506 0.616797 0.991160 0.041 Uiso 1 1 calc R U . . .
C23 C 0.3113(2) 0.5921(2) 1.1327(2) 0.0352(5) Uani 1 1 d . . . . .
H23 H 0.311361 0.662179 1.190332 0.042 Uiso 1 1 calc R U . . .
C24 C 0.4248(2) 0.5162(2) 1.1658(2) 0.0334(5) Uani 1 1 d . . . . .
H24 H 0.502534 0.533995 1.247031 0.040 Uiso 1 1 calc R U . . .
C25 C 0.4272(2) 0.41449(19) 1.0824(2) 0.0309(5) Uani 1 1 d . . . . .
H25 H 0.506017 0.362793 1.107460 0.037 Uiso 1 1 calc R U . . .
N26 N 0.30518(17) 0.29548(15) 0.86144(16) 0.0279(4) Uani 1 1 d . . . . .
C26 C 0.3144(2) 0.38704(19) 0.9615(2) 0.0274(5) Uani 1 1 d . . . . .
C30 C 0.2268(2) 0.1352(2) 0.6323(2) 0.0299(5) Uani 1 1 d . . . . .
O30 O 0.12456(16) 0.07822(16) 0.64377(15) 0.0434(4) Uani 1 1 d . . . . .
C31 C 0.2189(2) 0.20182(19) 0.5132(2) 0.0280(5) Uani 1 1 d . . . . .
C32 C 0.0890(2) 0.1979(2) 0.4085(2) 0.0378(6) Uani 1 1 d . . . . .
H32 H 0.007495 0.152637 0.414031 0.045 Uiso 1 1 calc R U . . .
C33 C 0.0782(2) 0.2597(2) 0.2966(2) 0.0427(6) Uani 1 1 d . . . . .
H33 H -0.010643 0.255934 0.224816 0.051 Uiso 1 1 calc R U . . .
C34 C 0.1950(3) 0.3266(2) 0.2880(2) 0.0418(6) Uani 1 1 d . . . . .
H34 H 0.186526 0.369738 0.210876 0.050 Uiso 1 1 calc R U . . .
C35 C 0.3250(2) 0.3313(2) 0.3916(2) 0.0403(6) Uani 1 1 d . . . . .
H35 H 0.405920 0.377222 0.385595 0.048 Uiso 1 1 calc R U . . .
C36 C 0.3369(2) 0.2689(2) 0.5041(2) 0.0340(5) Uani 1 1 d . . . . .
H36 H 0.426158 0.272062 0.575366 0.041 Uiso 1 1 calc R U . . .
C40 C 0.0006(2) 0.3343(2) 0.7932(2) 0.0310(5) Uani 1 1 d . . . . .
O40 O 0.01026(15) 0.26695(14) 0.88202(15) 0.0389(4) Uani 1 1 d . . . . .
C41 C -0.1040(2) 0.3123(2) 0.6568(2) 0.0328(5) Uani 1 1 d . . . . .
C42 C -0.1931(2) 0.2011(2) 0.6270(3) 0.0470(6) Uani 1 1 d . . . . .
H42 H -0.183674 0.141785 0.692545 0.056 Uiso 1 1 calc R U . . .
C43 C -0.2950(3) 0.1766(3) 0.5024(3) 0.0569(7) Uani 1 1 d . . . . .
H43 H -0.356342 0.100876 0.482251 0.068 Uiso 1 1 calc R U . . .
C44 C -0.3077(3) 0.2623(3) 0.4074(3) 0.0593(8) Uani 1 1 d . . . . .
H44 H -0.377887 0.245142 0.321577 0.071 Uiso 1 1 calc R U . . .
C45 C -0.2198(3) 0.3727(3) 0.4354(3) 0.0560(7) Uani 1 1 d . . . . .
H45 H -0.229304 0.431212 0.369113 0.067 Uiso 1 1 calc R U . . .
C46 C -0.1172(2) 0.3983(2) 0.5609(2) 0.0433(6) Uani 1 1 d . . . . .
H46 H -0.056454 0.474440 0.580822 0.052 Uiso 1 1 calc R U . . .

loop_
_atom_site_aniso_label
_atom_site_aniso_U_11
_atom_site_aniso_U_22
_atom_site_aniso_U_33
_atom_site_aniso_U_23
_atom_site_aniso_U_13
_atom_site_aniso_U_12
C11 0.0273(12) 0.0236(10) 0.0320(12) 0.0041(9) 0.0123(10) 0.0020(9)
O11 0.0286(8) 0.0307(8) 0.0265(8) 0.0006(6) 0.0062(6) 0.0042(6)
C12 0.0324(12) 0.0348(12) 0.0292(12) 0.0040(10) 0.0085(10) 0.0005(10)
C13 0.0309(13) 0.0420(13) 0.0373(13) 0.0122(11) 0.0111(10) 0.0056(10)
C14 0.0361(13) 0.0400(13) 0.0427(14) 0.0081(11) 0.0178(11) 0.0120(10)
C15 0.0390(13) 0.0365(13) 0.0346(13) -0.0002(10) 0.0166(11) 0.0055(10)
C16 0.0302(12) 0.0281(11) 0.0274(11) 0.0043(9) 0.0104(9) 0.0025(9)
N16 0.0316(10) 0.0327(10) 0.0291(10) 0.0003(8) 0.0091(8) 0.0026(8)
C17 0.0299(12) 0.0253(11) 0.0271(11) -0.0006(9) 0.0108(9) -0.0017(9)
C18 0.0262(11) 0.0285(11) 0.0248(11) 0.0042(9) 0.0089(9) -0.0013(9)
C21 0.0289(12) 0.0259(11) 0.0276(11) 0.0043(9) 0.0087(9) -0.0016(9)
O21 0.0312(8) 0.0300(8) 0.0320(8) 0.0038(7) 0.0068(7) 0.0030(6)
C22 0.0381(13) 0.0285(12) 0.0384(13) 0.0031(10) 0.0175(11) 0.0042(10)
C23 0.0457(14) 0.0285(12) 0.0341(13) -0.0020(10) 0.0191(11) -0.0027(10)
C24 0.0375(13) 0.0340(12) 0.0273(12) -0.0005(10) 0.0117(10) -0.0063(10)
C25 0.0320(12) 0.0305(11) 0.0308(12) 0.0034(10) 0.0120(10) 0.0013(9)
N26 0.0272(10) 0.0291(9) 0.0270(9) 0.0005(8) 0.0095(8) 0.0017(8)
C26 0.0293(12) 0.0258(11) 0.0280(11) 0.0020(9) 0.0121(9) -0.0016(9)
C30 0.0299(12) 0.0292(11) 0.0298(12) -0.0035(9) 0.0104(10) 0.0006(9)
O30 0.0347(9) 0.0576(11) 0.0341(9) 0.0047(8) 0.0095(7) -0.0105(8)
C31 0.0299(12) 0.0265(11) 0.0270(11) -0.0010(9) 0.0095(9) 0.0036(9)
C32 0.0322(13) 0.0372(13) 0.0399(14) 0.0039(11) 0.0089(11) -0.0028(10)
C33 0.0370(14) 0.0447(14) 0.0360(13) 0.0090(11) 0.0007(11) 0.0005(11)
C34 0.0482(15) 0.0376(13) 0.0386(14) 0.0109(11) 0.0136(12) 0.0043(11)
C35 0.0367(14) 0.0439(14) 0.0430(14) 0.0100(11) 0.0173(12) 0.0001(11)
C36 0.0288(12) 0.0378(13) 0.0328(12) 0.0014(10) 0.0082(10) 0.0013(10)
C40 0.0269(12) 0.0287(11) 0.0391(13) 0.0011(10) 0.0135(10) 0.0070(9)
O40 0.0370(9) 0.0382(9) 0.0414(9) 0.0091(8) 0.0135(8) 0.0022(7)
C41 0.0265(12) 0.0362(12) 0.0346(12) -0.0027(10) 0.0095(10) 0.0070(10)
C42 0.0407(15) 0.0437(14) 0.0521(16) -0.0054(12) 0.0125(13) 0.0012(11)
C43 0.0425(16) 0.0618(18) 0.0578(18) -0.0184(15) 0.0114(14) -0.0029(13)
C44 0.0373(15) 0.087(2) 0.0432(16) -0.0175(16) 0.0044(13) 0.0083(15)
C45 0.0453(16) 0.079(2) 0.0394(15) 0.0060(14) 0.0081(13) 0.0162(15)
C46 0.0363(14) 0.0507(15) 0.0411(14) 0.0027(12) 0.0115(12) 0.0073(11)

loop_
_atom_type_symbol
_atom_type_description
_atom_type_scat_dispersion_real
_atom_type_scat_dispersion_imag
_atom_type_scat_source
C C 0.0033 0.0016 'International Tables Vol C Tables 4.2.6.8 and 6.1.1.4'
H H 0.0000 0.0000 'International Tables Vol C Tables 4.2.6.8 and 6.1.1.4'
N N 0.0061 0.0033 'International Tables Vol C Tables 4.2.6.8 and 6.1.1.4'
O O 0.0106 0.0060 'International Tables Vol C Tables 4.2.6.8 and 6.1.1.4'

loop_
_geom_angle_atom_site_label_1
_geom_angle_atom_site_label_2
_geom_angle_atom_site_label_3
_geom_angle
_geom_angle_site_symmetry_1
_geom_angle_site_symmetry_3
_geom_angle_publ_flag
C12 C11 C16 121.62(19) . . ?
C12 C11 O11 117.78(18) . . ?
C16 C11 O11 120.60(17) . . ?
C18 O11 C11 118.99(16) . . ?
C11 C12 C13 118.6(2) . . ?
C11 C12 H12 120.7 . . ?
C13 C12 H12 120.7 . . ?
C14 C13 C12 120.6(2) . . ?
C14 C13 H13 119.7 . . ?
C12 C13 H13 119.7 . . ?
C15 C14 C13 120.3(2) . . ?
C15 C14 H14 119.8 . . ?
C13 C14 H14 119.8 . . ?
C14 C15 C16 119.9(2) . . ?
C14 C15 H15 120.0 . . ?
C16 C15 H15 120.0 . . ?
C15 C16 C11 118.92(19) . . ?
C15 C16 N16 119.62(19) . . ?
C11 C16 N16 121.40(18) . . ?
C17 N16 C16 116.80(18) . . ?
N16 C17 C18 124.95(19) . . ?
N16 C17 C30 117.74(18) . . ?
C18 C17 C30 117.25(17) . . ?
N26 C18 O11 124.51(19) . . ?
N26 C18 C17 118.69(18) . . ?
O11 C18 C17 116.77(17) . . ?
C22 C21 O21 118.07(18) . . ?
C22 C21 C26 122.36(19) . . ?
O21 C21 C26 119.47(18) . . ?
C40 O21 C21 116.27(15) . . ?
C21 C22 C23 119.3(2) . . ?
C21 C22 H22 120.4 . . ?
C23 C22 H22 120.4 . . ?
C24 C23 C22 119.6(2) . . ?
C24 C23 H23 120.2 . . ?
C22 C23 H23 120.2 . . ?
C23 C24 C25 121.0(2) . . ?
C23 C24 H24 119.5 . . ?
C25 C24 H24 119.5 . . ?
C24 C25 C26 120.6(2) . . ?
C24 C25 H25 119.7 . . ?
C26 C25 H25 119.7 . . ?
C18 N26 C26 127.32(18) . . ?
C21 C26 N26 114.84(18) . . ?
C21 C26 C25 117.09(19) . . ?
N26 C26 C25 127.96(19) . . ?
O30 C30 C31 123.14(19) . . ?
O30 C30 C17 117.44(19) . . ?
C31 C30 C17 119.38(18) . . ?
C36 C31 C32 119.4(2) . . ?
C36 C31 C30 121.86(19) . . ?
C32 C31 C30 118.77(19) . . ?
C33 C32 C31 120.1(2) . . ?
C33 C32 H32 120.0 . . ?
C31 C32 H32 120.0 . . ?
C34 C33 C32 120.5(2) . . ?
C34 C33 H33 119.8 . . ?
C32 C33 H33 119.8 . . ?
C33 C34 C35 120.0(2) . . ?
C33 C34 H34 120.0 . . ?
C35 C34 H34 120.0 . . ?
C34 C35 C36 119.9(2) . . ?
C34 C35 H35 120.1 . . ?
C36 C35 H35 120.1 . . ?
C35 C36 C31 120.2(2) . . ?
C35 C36 H36 119.9 . . ?
C31 C36 H36 119.9 . . ?
O40 C40 O21 122.2(2) . . ?
O40 C40 C41 125.3(2) . . ?
O21 C40 C41 112.44(18) . . ?
C46 C41 C42 119.9(2) . . ?
C46 C41 C40 122.7(2) . . ?
C42 C41 C40 117.4(2) . . ?
C43 C42 C41 120.1(3) . . ?
C43 C42 H42 119.9 . . ?
C41 C42 H42 119.9 . . ?
C44 C43 C42 119.8(3) . . ?
C44 C43 H43 120.1 . . ?
C42 C43 H43 120.1 . . ?
C43 C44 C45 120.7(2) . . ?
C43 C44 H44 119.6 . . ?
C45 C44 H44 119.6 . . ?
C44 C45 C46 119.9(3) . . ?
C44 C45 H45 120.1 . . ?
C46 C45 H45 120.1 . . ?
C41 C46 C45 119.6(2) . . ?
C41 C46 H46 120.2 . . ?
C45 C46 H46 120.2 . . ?

loop_
_geom_bond_atom_site_label_1
_geom_bond_atom_site_label_2
_geom_bond_distance
_geom_bond_site_symmetry_2
_geom_bond_publ_flag
C11 C12 1.377(3) . ?
C11 C16 1.390(3) . ?
C11 O11 1.390(2) . ?
O11 C18 1.372(2) . ?
C12 C13 1.385(3) . ?
C12 H12 0.9500 . ?
C13 C14 1.384(3) . ?
C13 H13 0.9500 . ?
C14 C15 1.378(3) . ?
C14 H14 0.9500 . ?
C15 C16 1.389(3) . ?
C15 H15 0.9500 . ?
C16 N16 1.405(2) . ?
N16 C17 1.287(3) . ?
C17 C18 1.465(3) . ?
C17 C30 1.521(3) . ?
C18 N26 1.266(2) . ?
C21 C22 1.377(3) . ?
C21 O21 1.400(2) . ?
C21 C26 1.400(3) . ?
O21 C40 1.369(2) . ?
C22 C23 1.389(3) . ?
C22 H22 0.9500 . ?
C23 C24 1.377(3) . ?
C23 H23 0.9500 . ?
C24 C25 1.384(3) . ?
C24 H24 0.9500 . ?
C25 C26 1.401(3) . ?
C25 H25 0.9500 . ?
N26 C26 1.401(3) . ?
C30 O30 1.212(2) . ?
C30 C31 1.478(3) . ?
C31 C36 1.387(3) . ?
C31 C32 1.388(3) . ?
C32 C33 1.376(3) . ?
C32 H32 0.9500 . ?
C33 C34 1.374(3) . ?
C33 H33 0.9500 . ?
C34 C35 1.382(3) . ?
C34 H34 0.9500 . ?
C35 C36 1.383(3) . ?
C35 H35 0.9500 . ?
C36 H36 0.9500 . ?
C40 O40 1.201(2) . ?
C40 C41 1.479(3) . ?
C41 C46 1.384(3) . ?
C41 C42 1.390(3) . ?
C42 C43 1.378(3) . ?
C42 H42 0.9500 . ?
C43 C44 1.376(4) . ?
C43 H43 0.9500 . ?
C44 C45 1.378(4) . ?
C44 H44 0.9500 . ?
C45 C46 1.389(3) . ?
C45 H45 0.9500 . ?
C46 H46 0.9500 . ?

loop_
_geom_torsion_atom_site_label_1
_geom_torsion_atom_site_label_2
_geom_torsion_atom_site_label_3
_geom_torsion_atom_site_label_4
_geom_torsion
_geom_torsion_site_symmetry_1
_geom_torsion_site_symmetry_2
_geom_torsion_site_symmetry_3
_geom_torsion_site_symmetry_4
_geom_torsion_publ_flag
C12 C11 O11 C18 179.70(17) . . . . ?
C16 C11 O11 C18 -0.1(3) . . . . ?
C16 C11 C12 C13 0.3(3) . . . . ?
O11 C11 C12 C13 -179.47(18) . . . . ?
C11 C12 C13 C14 0.6(3) . . . . ?
C12 C13 C14 C15 -1.2(3) . . . . ?
C13 C14 C15 C16 1.0(3) . . . . ?
C14 C15 C16 C11 -0.1(3) . . . . ?
C14 C15 C16 N16 -177.36(19) . . . . ?
C12 C11 C16 C15 -0.5(3) . . . . ?
O11 C11 C16 C15 179.25(18) . . . . ?
C12 C11 C16 N16 176.67(19) . . . . ?
O11 C11 C16 N16 -3.6(3) . . . . ?
C15 C16 N16 C17 178.11(19) . . . . ?
C11 C16 N16 C17 0.9(3) . . . . ?
C16 N16 C17 C18 5.2(3) . . . . ?
C16 N16 C17 C30 -171.82(17) . . . . ?
C11 O11 C18 N26 -172.63(18) . . . . ?
C11 O11 C18 C17 5.5(2) . . . . ?
N16 C17 C18 N26 169.6(2) . . . . ?
C30 C17 C18 N26 -13.3(3) . . . . ?
N16 C17 C18 O11 -8.7(3) . . . . ?
C30 C17 C18 O11 168.39(17) . . . . ?
C22 C21 O21 C40 -114.1(2) . . . . ?
C26 C21 O21 C40 69.5(2) . . . . ?
O21 C21 C22 C23 -176.77(18) . . . . ?
C26 C21 C22 C23 -0.4(3) . . . . ?
C21 C22 C23 C24 -0.7(3) . . . . ?
C22 C23 C24 C25 0.6(3) . . . . ?
C23 C24 C25 C26 0.6(3) . . . . ?
O11 C18 N26 C26 4.0(3) . . . . ?
C17 C18 N26 C26 -174.18(18) . . . . ?
C22 C21 C26 N26 -174.75(18) . . . . ?
O21 C21 C26 N26 1.5(3) . . . . ?
C22 C21 C26 C25 1.6(3) . . . . ?
O21 C21 C26 C25 177.88(17) . . . . ?
C18 N26 C26 C21 -177.62(19) . . . . ?
C18 N26 C26 C25 6.5(3) . . . . ?
C24 C25 C26 C21 -1.7(3) . . . . ?
C24 C25 C26 N26 174.14(19) . . . . ?
N16 C17 C30 O30 102.4(2) . . . . ?
C18 C17 C30 O30 -74.9(2) . . . . ?
N16 C17 C30 C31 -75.3(2) . . . . ?
C18 C17 C30 C31 107.4(2) . . . . ?
O30 C30 C31 C36 178.4(2) . . . . ?
C17 C30 C31 C36 -4.0(3) . . . . ?
O30 C30 C31 C32 -0.8(3) . . . . ?
C17 C30 C31 C32 176.74(19) . . . . ?
C36 C31 C32 C33 0.4(3) . . . . ?
C30 C31 C32 C33 179.6(2) . . . . ?
C31 C32 C33 C34 -0.7(4) . . . . ?
C32 C33 C34 C35 0.7(4) . . . . ?
C33 C34 C35 C36 -0.3(4) . . . . ?
C34 C35 C36 C31 0.0(3) . . . . ?
C32 C31 C36 C35 0.0(3) . . . . ?
C30 C31 C36 C35 -179.25(19) . . . . ?
C21 O21 C40 O40 9.0(3) . . . . ?
C21 O21 C40 C41 -172.47(16) . . . . ?
O40 C40 C41 C46 175.0(2) . . . . ?
O21 C40 C41 C46 -3.5(3) . . . . ?
O40 C40 C41 C42 -3.8(3) . . . . ?
O21 C40 C41 C42 177.73(19) . . . . ?
C46 C41 C42 C43 -0.4(3) . . . . ?
C40 C41 C42 C43 178.5(2) . . . . ?
C41 C42 C43 C44 0.4(4) . . . . ?
C42 C43 C44 C45 -0.2(4) . . . . ?
C43 C44 C45 C46 -0.1(4) . . . . ?
C42 C41 C46 C45 0.1(3) . . . . ?
C40 C41 C46 C45 -178.7(2) . . . . ?
C44 C45 C46 C41 0.2(4) . . . . ?
